data_7718078
loop_
_publ_author_name
'Bagio, Stanley'
'Gonz&#xe1;lez, Jonay'
'Gable, Robert W.'
'Hall, Christopher R.'
'Boskovic, Colette'
'Giansiracusa, Marcus J.'

_publ_section_title
;
 Redox, spectroscopic and magnetic properties of
 <i>C</i><sub>3</sub>-symmetric rare earth complexes featuring atypical
 <i>ortho</i>-dioxolene binding.
;
_journal_issue 12
_journal_name_full 'Dalton transactions (Cambridge, England : 2003)'
_journal_page_first 5061
_journal_page_last 5074
_journal_paper_doi 10.1039/d4dt03474k
_journal_volume 54
_journal_year 2025
_chemical_absolute_configuration ad
_chemical_formula_moiety 'C36 H21 Br12 Lu N4 O6'
_chemical_formula_sum 'C36 H21 Br12 Lu N4 O6'
_chemical_formula_weight 1739.46
_space_group_crystal_system trigonal
_space_group_IT_number 161
_space_group_name_Hall 'R 3 -2"c'
_space_group_name_H-M_alt 'R 3 c :H'
_atom_sites_solution_hydrogens geom
_atom_sites_solution_primary dual
_audit_creation_method
;
Olex2 1.5
(compiled 2023.08.24 svn.re1ec1418 for OlexSys, GUI svn.r6817)
;
_audit_update_record
;
2024-11-28 deposited with the CCDC.	2025-02-14 downloaded from the CCDC.
;
_cell_angle_alpha 90
_cell_angle_beta 90
_cell_angle_gamma 120
_cell_formula_units_Z 6
_cell_length_a 13.09510(10)
_cell_length_b 13.09510(10)
_cell_length_c 45.9594(6)
_cell_measurement_reflns_used 23109
_cell_measurement_temperature 99.97(12)
_cell_measurement_theta_max 79.3430
_cell_measurement_theta_min 4.3340
_cell_volume 6825.31(12)
_computing_cell_refinement 'CrysAlisPro 1.171.42.49 (Rigaku OD, 2022)'
_computing_data_collection 'CrysAlisPro 1.171.42.49 (Rigaku OD, 2022)'
_computing_data_reduction 'CrysAlisPro 1.171.42.49 (Rigaku OD, 2022)'
_computing_molecular_graphics 'Olex2 1.5 (Dolomanov et al., 2009)'
_computing_publication_material 'Olex2 1.5 (Dolomanov et al., 2009)'
_computing_structure_refinement 'SHELXL 2019/3 (Sheldrick, 2015)'
_computing_structure_solution 'SHELXT 2018/2 (Sheldrick, 2018)'
_diffrn_ambient_environment N~2~
_diffrn_ambient_temperature 99.97(12)
_diffrn_detector 'Hybrid Pixel Array Detector'
_diffrn_detector_area_resol_mean 10.0000
_diffrn_detector_type HyPix
_diffrn_measured_fraction_theta_full 1.000
_diffrn_measured_fraction_theta_max 0.996
_diffrn_measurement_details
;
List of Runs (angles in degrees, time in seconds):

  # Type    Start    End  Width  t~exp~   \w     \q     \k     \f   Frames
#--------------------------------------------------------------------------
  1  \w    -59.00  22.00   0.50    0.33    --  -47.26  57.00 -30.00  162
  2  \w    -23.00   6.00   0.50    0.33    --  -47.26  19.00  90.00   58
  3  \w    -56.00  25.00   0.50    0.33    --  -47.26  57.00-150.00  162
  4  \w    -30.00  27.00   0.50    0.33    --  -47.26  19.00 120.00  114
  5  \w    -70.00  16.00   0.50    0.33    --  -47.26  77.00  90.00  172
  6  \w    -22.00   8.00   0.50    0.33    --   47.26 -19.00 -90.00   60
  7  \w    -13.00  13.00   0.50    0.33    --   47.26 -19.00 150.00   52
  8  \w   -152.00-126.00   0.50    1.31    --  -91.75 -15.00-120.00   52
  9  \w    -60.00 -31.00   0.50    1.31    --  -91.75 125.00-180.00   58
 10  \w   -111.00 -79.00   0.50    1.31    --  -91.75 -30.00 -30.00   64
 11  \w    -46.00 -20.00   0.50    1.31    --  -91.75  45.00  60.00   52
 12  \w   -146.00-120.00   0.50    1.31    --  -91.75 -30.00 -30.00   52
 13  \w     42.00  67.00   0.50    1.31    --  113.25 -61.00  90.00   50
 14  \w     42.00  71.00   0.50    1.31    --  113.25 -61.00  60.00   58
 15  \w    102.00 148.00   0.50    1.31    --  113.25  30.00   0.00   92
 16  \w     44.00  92.00   0.50    1.31    --  113.25-125.00 -90.00   96
 17  \w     60.00 101.00   0.50    1.31    --  113.25-125.00 -60.00   82
 18  \w     42.00  67.00   0.50    1.31    --  113.25 -61.00 120.00   50
 19  \w     74.00 105.00   0.50    1.31    --  113.25 -94.00 150.00   62
 20  \w    137.00 163.00   0.50    1.31    --  113.25  30.00-150.00   52
 21  \w    105.00 132.00   0.50    1.31    --  113.25  30.00-150.00   54
 22  \w    108.00 176.00   0.50    1.31    --  113.25  61.00 -60.00  136
 23  \w     48.00 105.00   0.50    1.31    --  113.25 -94.00   0.00  114
 24  \w     72.00 106.00   0.50    1.31    --  113.25 -94.00  30.00   68
 25  \w     53.00 107.00   0.50    1.31    --  113.25-125.00-180.00  108
 26  \w    102.00 149.00   0.50    1.31    --  113.25  45.00  60.00   94
 27  \w     47.00 103.00   0.50    1.31    --  113.25 -94.00 -60.00  112
 28  \w     42.00  68.00   0.50    1.31    --  113.25 -61.00   0.00   52
 29  \w     44.00  92.00   0.50    1.31    --  113.25 -77.00-120.00   96
 30  \w    106.00 161.00   0.50    1.31    --  113.25  77.00-180.00  110
 31  \w     45.00 106.00   0.50    1.31    --  113.25 -94.00  90.00  122
 32  \w     42.00  68.00   0.50    1.31    --  113.25 -94.00  30.00   52
 33  \w     51.00  98.00   0.50    1.31    --  113.25 -94.00  60.00   94
 34  \w     44.00 106.00   0.50    1.31    --  113.25 -94.00 -30.00  124
 35  \w    113.00 149.00   0.50    1.31    --  113.25  45.00   0.00   72
 36  \w    105.00 154.00   0.50    1.31    --  113.25  30.00 -90.00   98
 37  \w     71.00 103.00   0.50    1.31    --  113.25 -94.00-180.00   64
 38  \w    105.00 155.00   0.50    1.31    --  113.25  30.00 -60.00  100
 39  \w    103.00 162.00   0.50    1.31    --  113.25  45.00 120.00  118
 40  \w     79.00 104.00   0.50    1.31    --  113.25 -94.00 -90.00   50
 41  \w     47.00  73.00   0.50    1.31    --  113.25 -94.00-150.00   52
 42  \w     81.00 106.00   0.50    1.31    --  113.25 -94.00-150.00   50
 43  \w    111.00 170.00   0.50    1.31    --  113.25  30.00  90.00  118
 44  \w     47.00  83.00   0.50    1.31    --  113.25-125.00-150.00   72
;
_diffrn_measurement_device 'four-circle diffractometer'
_diffrn_measurement_device_type 'XtaLAB Synergy, Dualflex, HyPix'
_diffrn_measurement_method '\w scans'
_diffrn_orient_matrix_type 'CrysAlisPro convention (1999,Acta A55,543-557)'
_diffrn_orient_matrix_UB_11 0.0840202000
_diffrn_orient_matrix_UB_12 0.1317682000
_diffrn_orient_matrix_UB_13 0.0062417000
_diffrn_orient_matrix_UB_21 -0.0725724000
_diffrn_orient_matrix_UB_22 -0.0086844000
_diffrn_orient_matrix_UB_23 0.0272362000
_diffrn_orient_matrix_UB_31 0.0782795000
_diffrn_orient_matrix_UB_32 -0.0316516000
_diffrn_orient_matrix_UB_33 0.0185368000
_diffrn_radiation_monochromator mirror
_diffrn_radiation_probe x-ray
_diffrn_radiation_type 'Cu K\a'
_diffrn_radiation_wavelength 1.54184
_diffrn_reflns_av_R_equivalents 0.0469
_diffrn_reflns_av_unetI/netI 0.0279
_diffrn_reflns_Laue_measured_fraction_full 1.000
_diffrn_reflns_Laue_measured_fraction_max 0.996
_diffrn_reflns_limit_h_max 16
_diffrn_reflns_limit_h_min -15
_diffrn_reflns_limit_k_max 16
_diffrn_reflns_limit_k_min -16
_diffrn_reflns_limit_l_max 58
_diffrn_reflns_limit_l_min -56
_diffrn_reflns_number 27160
_diffrn_reflns_point_group_measured_fraction_full 0.983
_diffrn_reflns_point_group_measured_fraction_max 0.970
_diffrn_reflns_theta_full 67.684
_diffrn_reflns_theta_max 80.223
_diffrn_reflns_theta_min 4.348
_diffrn_source 'micro-focus sealed X-ray tube'
_diffrn_source_type 'PhotonJet (Cu) X-ray Source'
_exptl_absorpt_coefficient_mu 16.911
_exptl_absorpt_correction_T_max 0.759
_exptl_absorpt_correction_T_min 0.596
_exptl_absorpt_correction_type gaussian
_exptl_absorpt_process_details
;
CrysAlisPro 1.171.42.49 (Rigaku Oxford Diffraction, 2022)
Numerical absorption correction based on gaussian integration over
a multifaceted crystal model
Empirical absorption correction using spherical harmonics,
implemented in SCALE3 ABSPACK scaling algorithm.
;
_exptl_crystal_colour 'clear light colourless'
_exptl_crystal_colour_lustre clear
_exptl_crystal_colour_modifier light
_exptl_crystal_colour_primary colourless
_exptl_crystal_density_diffrn 2.539
_exptl_crystal_description block
_exptl_crystal_F_000 4824
_exptl_crystal_recrystallization_method 'From reaction'
_exptl_crystal_size_max 0.061
_exptl_crystal_size_mid 0.038
_exptl_crystal_size_min 0.032
_refine_diff_density_max 0.981
_refine_diff_density_min -1.949
_refine_diff_density_rms 0.148
_refine_ls_abs_structure_details
;
 Flack x determined using 1493 quotients [(I+)-(I-)]/[(I+)+(I-)]
 (Parsons, Flack and Wagner, Acta Cryst. B69 (2013) 249-259).
;
_refine_ls_abs_structure_Flack -0.01(2)
_refine_ls_extinction_method none
_refine_ls_goodness_of_fit_ref 1.176
_refine_ls_hydrogen_treatment constr
_refine_ls_matrix_type full
_refine_ls_number_parameters 179
_refine_ls_number_reflns 3234
_refine_ls_number_restraints 1
_refine_ls_restrained_S_all 1.176
_refine_ls_R_factor_all 0.0323
_refine_ls_R_factor_gt 0.0316
_refine_ls_shift/su_max 0.001
_refine_ls_shift/su_mean 0.000
_refine_ls_structure_factor_coef Fsqd
_refine_ls_weighting_details 'w=1/[\s^2^(Fo^2^)+(0.0536P)^2^+55.3523P] where P=(Fo^2^+2Fc^2^)/3'
_refine_ls_weighting_scheme calc
_refine_ls_wR_factor_gt 0.0924
_refine_ls_wR_factor_ref 0.0927
_reflns_Friedel_coverage 0.944
_reflns_Friedel_fraction_full 0.967
_reflns_Friedel_fraction_max 0.944
_reflns_number_gt 3181
_reflns_number_total 3234
_reflns_threshold_expression 'I > 2\s(I)'
_cod_data_source_file d4dt03474k2.cif
_cod_data_source_block sb01-05-lu3-xrd5-100k_abs
_cod_depositor_comments 'Adding full bibliography for 7718068--7718078.cif.'
_cod_original_cell_volume 6825.31(14)
_cod_original_sg_symbol_H-M 'R 3 c'
_cod_database_code 7718078
_shelx_shelxl_version_number 2019/3
_chemical_oxdiff_formula 'Lu Br8 C36 H21 O6 N4'
_chemical_oxdiff_usercomment 'colourless block in oil 100K'
_shelx_space_group_comment
;
The symmetry employed for this shelxl refinement is uniquely defined
by the following loop, which should always be used as a source of
symmetry information in preference to the above space-group names.
They are only intended as comments.
;
_shelx_estimated_absorpt_t_max 0.614
_shelx_estimated_absorpt_t_min 0.425
_olex2_refinement_description
;
1. Fixed Uiso
 At 1.2 times of:
  All C(H) groups, All C(H,H) groups
 At 1.5 times of:
  All O(H) groups
2.a Secondary CH2 refined with riding coordinates:
 C1(H1A,H1B)
2.b Aromatic/amide H refined with riding coordinates:
 C3(H3), C4(H4), C5(H5), C6(H6)
2.c Idealised tetrahedral OH refined as rotating group:
 O2(H2)
;
_olex2_submission_special_instructions 'No special instructions were received'
_oxdiff_exptl_absorpt_empirical_details
;
Empirical correction (ABSPACK) includes:
- Absorption correction using spherical harmonics
- Frame scaling
;
_oxdiff_exptl_absorpt_empirical_full_max 1.565
_oxdiff_exptl_absorpt_empirical_full_min 0.582

loop_
_space_group_symop_operation_xyz
'x, y, z'
'-y, x-y, z'
'-x+y, -x, z'
'-y, -x, z+1/2'
'-x+y, y, z+1/2'
'x, x-y, z+1/2'
'x+2/3, y+1/3, z+1/3'
'-y+2/3, x-y+1/3, z+1/3'
'-x+y+2/3, -x+1/3, z+1/3'
'-y+2/3, -x+1/3, z+5/6'
'-x+y+2/3, y+1/3, z+5/6'
'x+2/3, x-y+1/3, z+5/6'
'x+1/3, y+2/3, z+2/3'
'-y+1/3, x-y+2/3, z+2/3'
'-x+y+1/3, -x+2/3, z+2/3'
'-y+1/3, -x+2/3, z+7/6'
'-x+y+1/3, y+2/3, z+7/6'
'x+1/3, x-y+2/3, z+7/6'

loop_
_atom_site_label
_atom_site_type_symbol
_atom_site_fract_x
_atom_site_fract_y
_atom_site_fract_z
_atom_site_U_iso_or_equiv
_atom_site_adp_type
_atom_site_occupancy
_atom_site_site_symmetry_order
_atom_site_calc_flag
_atom_site_refinement_flags_posn
_atom_site_refinement_flags_adp
_atom_site_refinement_flags_occupancy
_atom_site_disorder_assembly
_atom_site_disorder_group
Lu1 Lu 0.333333 0.666667 0.47619(2) 0.01923(17) Uani 1 3 d S T P . .
Br1 Br 0.54874(9) 0.50790(9) 0.47066(2) 0.0231(2) Uani 1 1 d . . . . .
Br2 Br 0.80634(9) 0.57802(11) 0.50081(2) 0.0281(3) Uani 1 1 d . . . . .
Br3 Br 0.89782(9) 0.75657(10) 0.55826(2) 0.0280(3) Uani 1 1 d . . . . .
Br4 Br 0.71425(9) 0.83213(9) 0.58859(2) 0.0247(2) Uani 1 1 d . . . . .
O1 O 0.4203(6) 0.6072(6) 0.50588(14) 0.0200(13) Uani 1 1 d . . . . .
O2 O 0.5000(7) 0.7565(7) 0.55173(15) 0.0260(14) Uani 1 1 d . . . . .
H2 H 0.456386 0.758426 0.538601 0.039 Uiso 1 1 calc R U . . .
N1 N 0.333333 0.666667 0.4231(4) 0.030(3) Uani 1 3 d S T P . .
N2 N 0.5299(8) 0.7786(8) 0.45577(19) 0.0251(16) Uani 1 1 d . . . . .
C1 C 0.4395(10) 0.6643(11) 0.4123(2) 0.034(2) Uani 1 1 d . . . . .
H1A H 0.451089 0.685257 0.391357 0.041 Uiso 1 1 calc R U . . .
H1B H 0.427103 0.583590 0.414329 0.041 Uiso 1 1 calc R U . . .
C2 C 0.5471(10) 0.7490(9) 0.4289(2) 0.028(2) Uani 1 1 d . . . . .
C3 C 0.6609(10) 0.7931(9) 0.4176(2) 0.030(2) Uani 1 1 d . . . . .
H3 H 0.671647 0.772509 0.398507 0.036 Uiso 1 1 calc R U . . .
C4 C 0.7571(11) 0.8666(10) 0.4345(3) 0.034(2) Uani 1 1 d . . . . .
H4 H 0.834906 0.895242 0.427339 0.041 Uiso 1 1 calc R U . . .
C5 C 0.7384(9) 0.8984(9) 0.4623(3) 0.029(2) Uani 1 1 d . . . . .
H5 H 0.802970 0.949930 0.474274 0.034 Uiso 1 1 calc R U . . .
C6 C 0.6250(10) 0.8535(10) 0.4718(2) 0.030(2) Uani 1 1 d . . . . .
H6 H 0.612279 0.875969 0.490470 0.036 Uiso 1 1 calc R U . . .
C7 C 0.5274(8) 0.6384(8) 0.5166(2) 0.0200(17) Uani 1 1 d . . . . .
C8 C 0.6013(9) 0.6007(9) 0.5049(2) 0.0207(18) Uani 1 1 d . . . . .
C9 C 0.7093(9) 0.6321(9) 0.5173(2) 0.0216(18) Uani 1 1 d . . . . .
C10 C 0.7479(8) 0.7043(9) 0.5419(2) 0.0221(19) Uani 1 1 d . . . . .
C11 C 0.6730(8) 0.7431(8) 0.5538(2) 0.0197(17) Uani 1 1 d . . . . .
C12 C 0.5667(8) 0.7142(8) 0.5407(2) 0.0195(17) Uani 1 1 d . . . . .

loop_
_atom_site_aniso_label
_atom_site_aniso_U_11
_atom_site_aniso_U_22
_atom_site_aniso_U_33
_atom_site_aniso_U_23
_atom_site_aniso_U_13
_atom_site_aniso_U_12
Lu1 0.0229(2) 0.0229(2) 0.0118(3) 0.000 0.000 0.01147(11)
Br1 0.0305(5) 0.0263(5) 0.0148(4) -0.0030(3) -0.0016(3) 0.0160(4)
Br2 0.0333(5) 0.0436(6) 0.0179(5) 0.0012(4) 0.0024(4) 0.0270(5)
Br3 0.0242(5) 0.0371(5) 0.0221(5) 0.0012(4) -0.0041(4) 0.0150(4)
Br4 0.0286(5) 0.0248(5) 0.0165(4) -0.0033(4) -0.0038(4) 0.0101(4)
O1 0.021(3) 0.030(4) 0.015(3) 0.000(3) -0.009(3) 0.017(3)
O2 0.032(3) 0.033(4) 0.016(3) -0.003(3) -0.003(3) 0.019(3)
N1 0.032(5) 0.032(5) 0.026(7) 0.000 0.000 0.016(2)
N2 0.033(4) 0.030(4) 0.017(4) 0.005(3) 0.004(3) 0.019(4)
C1 0.041(6) 0.043(6) 0.019(4) -0.007(4) 0.002(4) 0.022(5)
C2 0.033(5) 0.027(5) 0.025(5) 0.004(4) 0.005(4) 0.016(4)
C3 0.036(6) 0.030(5) 0.025(5) 0.002(4) 0.015(4) 0.018(4)
C4 0.036(6) 0.032(5) 0.038(6) 0.007(4) 0.012(5) 0.019(5)
C5 0.023(4) 0.025(4) 0.035(6) 0.006(4) 0.008(4) 0.010(4)
C6 0.035(5) 0.030(5) 0.028(5) 0.002(4) 0.006(4) 0.018(4)
C7 0.023(4) 0.023(4) 0.013(4) 0.002(3) 0.003(3) 0.010(3)
C8 0.026(4) 0.024(4) 0.012(4) -0.001(3) 0.002(3) 0.012(4)
C9 0.025(4) 0.031(5) 0.012(4) 0.003(3) 0.000(3) 0.016(4)
C10 0.018(4) 0.028(4) 0.024(5) 0.003(4) -0.002(3) 0.013(4)
C11 0.023(4) 0.023(4) 0.012(4) 0.000(3) 0.000(3) 0.011(3)
C12 0.021(4) 0.021(4) 0.013(4) 0.003(3) 0.005(3) 0.008(3)

loop_
_atom_type_symbol
_atom_type_description
_atom_type_scat_dispersion_real
_atom_type_scat_dispersion_imag
_atom_type_scat_source
C C 0.0181 0.0091 'International Tables Vol C Tables 4.2.6.8 and 6.1.1.4'
H H 0.0000 0.0000 'International Tables Vol C Tables 4.2.6.8 and 6.1.1.4'
Br Br -0.6763 1.2805 'International Tables Vol C Tables 4.2.6.8 and 6.1.1.4'
Lu Lu -6.6179 4.6937 'International Tables Vol C Tables 4.2.6.8 and 6.1.1.4'
N N 0.0311 0.0180 'International Tables Vol C Tables 4.2.6.8 and 6.1.1.4'
O O 0.0492 0.0322 'International Tables Vol C Tables 4.2.6.8 and 6.1.1.4'

loop_
_exptl_crystal_face_index_h
_exptl_crystal_face_index_k
_exptl_crystal_face_index_l
_exptl_crystal_face_perp_dist
6 -5 18 0.0247
5 -4 -22 0.0073
-8 6 -10 0.0245
7 -5 17 0.0246
3 5 1 0.0266
-5 7 -14 0.0258
-1 -7 4 0.0075
6 0 -14 0.0122
-7 0 14 0.0245
-1 6 20 0.0219
-5 3 23 0.0219

loop_
_geom_angle_atom_site_label_1
_geom_angle_atom_site_label_2
_geom_angle_atom_site_label_3
_geom_angle
_geom_angle_site_symmetry_1
_geom_angle_site_symmetry_3
_geom_angle_publ_flag
O1 Lu1 O1 84.2(3) 2_665 3_565 ?
O1 Lu1 O1 84.2(3) 2_665 . ?
O1 Lu1 O1 84.2(3) 3_565 . ?
O1 Lu1 N1 129.25(18) 2_665 . ?
O1 Lu1 N1 129.25(18) . . ?
O1 Lu1 N1 129.25(18) 3_565 . ?
O1 Lu1 N2 84.6(3) 2_665 . ?
O1 Lu1 N2 84.6(3) . 3_565 ?
O1 Lu1 N2 82.6(3) 2_665 2_665 ?
O1 Lu1 N2 163.5(3) 3_565 . ?
O1 Lu1 N2 163.5(3) . 2_665 ?
O1 Lu1 N2 82.6(3) 3_565 3_565 ?
O1 Lu1 N2 82.6(3) . . ?
O1 Lu1 N2 163.5(3) 2_665 3_565 ?
O1 Lu1 N2 84.6(3) 3_565 2_665 ?
N2 Lu1 N1 67.2(2) . . ?
N2 Lu1 N1 67.2(2) 2_665 . ?
N2 Lu1 N1 67.2(2) 3_565 . ?
N2 Lu1 N2 106.0(2) 3_565 . ?
N2 Lu1 N2 106.0(2) 2_665 . ?
N2 Lu1 N2 106.0(2) 2_665 3_565 ?
C7 O1 Lu1 141.4(6) . . ?
C12 O2 H2 109.5 . . ?
C1 N1 Lu1 109.5(8) 3_565 . ?
C1 N1 Lu1 109.5(8) 2_665 . ?
C1 N1 Lu1 109.5(8) . . ?
C1 N1 C1 109.4(8) 2_665 3_565 ?
C1 N1 C1 109.4(8) 3_565 . ?
C1 N1 C1 109.4(8) 2_665 . ?
C2 N2 Lu1 117.5(8) . . ?
C2 N2 C6 118.7(9) . . ?
C6 N2 Lu1 122.8(7) . . ?
N1 C1 H1A 109.5 . . ?
N1 C1 H1B 109.5 . . ?
N1 C1 C2 110.9(9) . . ?
H1A C1 H1B 108.1 . . ?
C2 C1 H1A 109.5 . . ?
C2 C1 H1B 109.5 . . ?
N2 C2 C1 116.8(10) . . ?
N2 C2 C3 121.2(10) . . ?
C3 C2 C1 122.0(9) . . ?
C2 C3 H3 120.2 . . ?
C4 C3 C2 119.5(10) . . ?
C4 C3 H3 120.2 . . ?
C3 C4 H4 120.5 . . ?
C3 C4 C5 118.9(10) . . ?
C5 C4 H4 120.5 . . ?
C4 C5 H5 120.8 . . ?
C6 C5 C4 118.4(11) . . ?
C6 C5 H5 120.8 . . ?
N2 C6 C5 123.2(10) . . ?
N2 C6 H6 118.4 . . ?
C5 C6 H6 118.4 . . ?
O1 C7 C8 123.8(9) . . ?
O1 C7 C12 117.5(9) . . ?
C8 C7 C12 118.7(10) . . ?
C7 C8 Br1 116.9(7) . . ?
C9 C8 Br1 121.4(7) . . ?
C9 C8 C7 121.7(9) . . ?
C8 C9 Br2 120.3(7) . . ?
C8 C9 C10 120.2(10) . . ?
C10 C9 Br2 119.5(8) . . ?
C9 C10 Br3 121.9(8) . . ?
C9 C10 C11 118.2(9) . . ?
C11 C10 Br3 119.8(7) . . ?
C10 C11 Br4 120.7(7) . . ?
C12 C11 Br4 118.3(7) . . ?
C12 C11 C10 121.0(9) . . ?
O2 C12 C7 120.3(9) . . ?
O2 C12 C11 119.6(9) . . ?
C11 C12 C7 120.0(10) . . ?

loop_
_geom_bond_atom_site_label_1
_geom_bond_atom_site_label_2
_geom_bond_distance
_geom_bond_site_symmetry_2
_geom_bond_publ_flag
Lu1 O1 2.157(6) 2_665 ?
Lu1 O1 2.157(6) . ?
Lu1 O1 2.157(6) 3_565 ?
Lu1 N1 2.440(18) . ?
Lu1 N2 2.426(9) 3_565 ?
Lu1 N2 2.426(9) 2_665 ?
Lu1 N2 2.426(9) . ?
Br1 C8 1.896(10) . ?
Br2 C9 1.894(10) . ?
Br3 C10 1.883(9) . ?
Br4 C11 1.892(10) . ?
O1 C7 1.343(12) . ?
O2 H2 0.8400 . ?
O2 C12 1.346(12) . ?
N1 C1 1.492(12) . ?
N1 C1 1.492(12) 3_565 ?
N1 C1 1.492(12) 2_665 ?
N2 C2 1.346(13) . ?
N2 C6 1.354(16) . ?
C1 H1A 0.9900 . ?
C1 H1B 0.9900 . ?
C1 C2 1.497(16) . ?
C2 C3 1.400(14) . ?
C3 H3 0.9500 . ?
C3 C4 1.378(18) . ?
C4 H4 0.9500 . ?
C4 C5 1.406(18) . ?
C5 H5 0.9500 . ?
C5 C6 1.366(15) . ?
C6 H6 0.9500 . ?
C7 C8 1.393(14) . ?
C7 C12 1.403(11) . ?
C8 C9 1.382(14) . ?
C9 C10 1.398(11) . ?
C10 C11 1.420(14) . ?
C11 C12 1.384(14) . ?

loop_
_geom_hbond_atom_site_label_D
_geom_hbond_atom_site_label_H
_geom_hbond_atom_site_label_A
_geom_hbond_distance_DH
_geom_hbond_distance_HA
_geom_hbond_distance_DA
_geom_hbond_angle_DHA
_geom_hbond_site_symmetry_A
_geom_hbond_publ_flag
O2 H2 O1 0.84 2.02 2.829(10) 162.6 2_665 yes
C1 H1B Br3 0.99 2.99 3.717(11) 131.3 12_454 yes
C6 H6 O1 0.95 2.66 3.221(13) 118.4 2_665 yes

loop_
_geom_torsion_atom_site_label_1
_geom_torsion_atom_site_label_2
_geom_torsion_atom_site_label_3
_geom_torsion_atom_site_label_4
_geom_torsion
_geom_torsion_site_symmetry_1
_geom_torsion_site_symmetry_2
_geom_torsion_site_symmetry_3
_geom_torsion_site_symmetry_4
_geom_torsion_publ_flag
Lu1 O1 C7 C8 -93.9(12) . . . . ?
Lu1 O1 C7 C12 85.5(11) . . . . ?
Lu1 N1 C1 C2 -44.3(9) . . . . ?
Lu1 N2 C2 C1 10.1(12) . . . . ?
Lu1 N2 C2 C3 -168.0(8) . . . . ?
Lu1 N2 C6 C5 166.3(8) . . . . ?
Br1 C8 C9 Br2 -2.2(12) . . . . ?
Br1 C8 C9 C10 177.6(6) . . . . ?
Br2 C9 C10 Br3 3.3(9) . . . . ?
Br2 C9 C10 C11 -179.8(8) . . . . ?
Br3 C10 C11 Br4 -7.3(11) . . . . ?
Br3 C10 C11 C12 174.5(7) . . . . ?
Br4 C11 C12 O2 4.6(13) . . . . ?
Br4 C11 C12 C7 -173.5(6) . . . . ?
O1 C7 C8 Br1 3.9(13) . . . . ?
O1 C7 C8 C9 -177.8(9) . . . . ?
O1 C7 C12 O2 -2.4(12) . . . . ?
O1 C7 C12 C11 175.8(9) . . . . ?
N1 C1 C2 N2 23.6(14) . . . . ?
N1 C1 C2 C3 -158.4(10) . . . . ?
N2 C2 C3 C4 1.0(16) . . . . ?
C1 N1 C1 C2 -164.4(10) 3_565 . . . ?
C1 N1 C1 C2 75.7(16) 2_665 . . . ?
C1 C2 C3 C4 -176.9(10) . . . . ?
C2 N2 C6 C5 -1.9(15) . . . . ?
C2 C3 C4 C5 -2.0(16) . . . . ?
C3 C4 C5 C6 1.0(16) . . . . ?
C4 C5 C6 N2 0.9(16) . . . . ?
C6 N2 C2 C1 179.0(10) . . . . ?
C6 N2 C2 C3 0.9(15) . . . . ?
C7 C8 C9 Br2 179.6(7) . . . . ?
C7 C8 C9 C10 -0.7(14) . . . . ?
C8 C7 C12 O2 177.0(9) . . . . ?
C8 C7 C12 C11 -4.8(12) . . . . ?
C8 C9 C10 Br3 -176.5(8) . . . . ?
C8 C9 C10 C11 0.5(11) . . . . ?
C9 C10 C11 Br4 175.7(6) . . . . ?
C9 C10 C11 C12 -2.5(13) . . . . ?
C10 C11 C12 O2 -177.1(9) . . . . ?
C10 C11 C12 C7 4.7(14) . . . . ?
C12 C7 C8 Br1 -175.5(6) . . . . ?
C12 C7 C8 C9 2.8(14) . . . . ?

loop_
_exptl_oxdiff_crystal_face_indexfrac_h
_exptl_oxdiff_crystal_face_indexfrac_k
_exptl_oxdiff_crystal_face_indexfrac_l
_exptl_oxdiff_crystal_face_x
_exptl_oxdiff_crystal_face_y
_exptl_oxdiff_crystal_face_z
6.4027 -4.8167 18.4976 0.0187 0.0810 0.9965
5.3544 -4.1030 -22.4297 -0.2308 -0.9638 0.1332
-7.7082 5.8236 -9.7244 0.0590 0.2440 -0.9680
6.7266 -5.2719 16.5186 -0.0264 0.0075 0.9996
3.0438 5.3457 1.3102 0.9683 -0.2316 0.0934
-4.5341 7.4141 -14.2124 0.5073 -0.1224 -0.8530
-0.6306 -6.9479 4.3852 -0.9411 0.2255 0.2518
6.4065 0.1149 -14.2574 0.4644 -0.8543 0.2336
-6.5998 0.0768 13.5109 -0.4601 0.8463 -0.2686
-1.0841 5.9814 19.7445 0.8203 0.5645 0.0918
-5.2072 3.1913 23.4486 0.1294 0.9888 -0.0740
